data_8107341
loop_
_publ_author_name
'Zhao, Wen-Ze'

_publ_section_title
;
 Crystal structure of
 (E)-3-(2-(4-(diethylamino)-2-hydroxystyryl)-3,3-dimethyl-3H-indol-1-ium-1-yl)propane-1-sulfonate
 -- methanol (1/2), C25H32N2O4S&#x22C5;2CH3OH
;
_journal_issue 1
_journal_name_full 'Zeitschrift f\"ur Kristallographie - New Crystal Structures'
_journal_page_first 19
_journal_page_last 21
_journal_paper_doi 10.1515/ncrs-2022-0436
_journal_volume 238
_journal_year 2023
_chemical_formula_moiety 'C25 H32 N2 O4 S, 2(C H4 O)'
_chemical_formula_sum 'C27 H40 N2 O6 S'
_chemical_formula_weight 520.67
_space_group_crystal_system monoclinic
_space_group_IT_number 14
_space_group_name_Hall '-P 2yn'
_space_group_name_H-M_alt 'P 1 21/n 1'
_atom_sites_solution_hydrogens geom
_cell_angle_alpha 90
_cell_angle_beta 111.422(3)
_cell_angle_gamma 90
_cell_formula_units_Z 4
_cell_length_a 11.2654(15)
_cell_length_b 21.630(3)
_cell_length_c 12.2868(17)
_cell_measurement_reflns_used 9982
_cell_measurement_temperature 198(2)
_cell_measurement_theta_max 28.32
_cell_measurement_theta_min 2.71
_cell_volume 2787.1(7)
_computing_cell_refinement 'SAINT (Brucker, 2012)[2]'
_computing_data_collection 'APEX2 (Brucker, 2012)[2]'
_computing_data_reduction 'SAINT (Brucker, 2012)[2]'
_computing_molecular_graphics 'Diamond 4.0[4]'
_computing_publication_material 'Olex2 (Dolomanov et al., 2009)[1]'
_computing_structure_refinement 'ShelXL (Sheldrick, 2015)[3]'
_diffrn_ambient_temperature 198.0
_diffrn_measured_fraction_theta_full 0.997
_diffrn_measured_fraction_theta_max 0.994
_diffrn_measurement_device_type 'Bruker APEX-II CCD'
_diffrn_measurement_method '\f and \w scans'
_diffrn_radiation_type MoK\a
_diffrn_radiation_wavelength 0.71073
_diffrn_reflns_av_R_equivalents 0.0360
_diffrn_reflns_av_unetI/netI 0.0234
_diffrn_reflns_Laue_measured_fraction_full 0.997
_diffrn_reflns_Laue_measured_fraction_max 0.994
_diffrn_reflns_limit_h_max 15
_diffrn_reflns_limit_h_min -15
_diffrn_reflns_limit_k_max 28
_diffrn_reflns_limit_k_min -28
_diffrn_reflns_limit_l_max 15
_diffrn_reflns_limit_l_min -16
_diffrn_reflns_number 38842
_diffrn_reflns_point_group_measured_fraction_full 0.997
_diffrn_reflns_point_group_measured_fraction_max 0.994
_diffrn_reflns_theta_full 25.242
_diffrn_reflns_theta_max 28.394
_diffrn_reflns_theta_min 2.705
_diffrn_standards_number 0
_exptl_absorpt_coefficient_mu 0.158
_exptl_absorpt_correction_T_max 0.7457
_exptl_absorpt_correction_T_min 0.6234
_exptl_absorpt_correction_type multi-scan
_exptl_absorpt_process_details
;
SADABS-2016/2 (Bruker,2016/2) was used for absorption correction.
wR2(int) was 0.1179 before and 0.0505 after correction.
The Ratio of minimum to maximum transmission is 0.8360.
The \l/2 correction factor is Not present.
;
_exptl_crystal_colour colourLESS
_exptl_crystal_density_diffrn 1.241
_exptl_crystal_description BLOCK
_exptl_crystal_F_000 1120
_exptl_crystal_size_max 0.21
_exptl_crystal_size_mid 0.19
_exptl_crystal_size_min 0.17
_refine_diff_density_max 0.880
_refine_diff_density_min -0.355
_refine_diff_density_rms 0.048
_refine_ls_extinction_coef .
_refine_ls_extinction_method none
_refine_ls_goodness_of_fit_ref 1.060
_refine_ls_hydrogen_treatment constr
_refine_ls_matrix_type full
_refine_ls_number_parameters 334
_refine_ls_number_reflns 6940
_refine_ls_number_restraints 0
_refine_ls_restrained_S_all 1.060
_refine_ls_R_factor_all 0.0594
_refine_ls_R_factor_gt 0.0493
_refine_ls_shift/su_max 0.001
_refine_ls_shift/su_mean 0.000
_refine_ls_structure_factor_coef Fsqd
_refine_ls_weighting_details 'w=1/[\s^2^(Fo^2^)+(0.0573P)^2^+1.6302P] where P=(Fo^2^+2Fc^2^)/3'
_refine_ls_weighting_scheme calc
_refine_ls_wR_factor_gt 0.1245
_refine_ls_wR_factor_ref 0.1313
_reflns_Friedel_coverage 0.000
_reflns_Friedel_fraction_full .
_reflns_Friedel_fraction_max .
_reflns_number_gt 5872
_reflns_number_total 6940
_reflns_threshold_expression 'I > 2\s(I)'
_cod_data_source_file suppl_j_ncrs-2022-0436_suppl.cif
_cod_data_source_block a
_cod_database_code 8107341
_shelx_space_group_comment
;
The symmetry employed for this shelxl refinement is uniquely defined
by the following loop, which should always be used as a source of
symmetry information in preference to the above space-group names.
They are only intended as comments.
;
_shelx_estimated_absorpt_t_max 0.974
_shelx_estimated_absorpt_t_min 0.968
_olex2_refinement_description
;
1. Fixed Uiso
 At 1.2 times of:
  All C(H) groups, All C(H,H) groups
 At 1.5 times of:
  All C(H,H,H) groups, All O(H) groups
2.a Secondary CH2 refined with riding coordinates:
 C2(H2A,H2B), C3(H3A,H3B), C23(H23A,H23B), C24(H24A,H24B), C25(H25A,H25B)
2.b Aromatic/amide H refined with riding coordinates:
 C6(H6), C7(H7), C10(H10), C11(H11), C12(H12), C18(H18), C19(H19), C20(H20),
 C21(H21)
2.c Idealised Me refined as rotating group:
 C1(H1A,H1B,H1C), C4(H4A,H4B,H4C), C15(H15A,H15B,H15C), C16(H16A,H16B,H16C),
 C26(H26A,H26B,H26C), C27(H27A,H27B,H27C)
2.d Idealised tetrahedral OH refined as rotating group:
 O4(H4), O5(H5), O6(H6A)
;
_olex2_submission_special_instructions 'No special instructions were received'

loop_
_space_group_symop_operation_xyz
'x, y, z'
'-x+1/2, y+1/2, -z+1/2'
'-x, -y, -z'
'x-1/2, -y-1/2, z-1/2'

loop_
_atom_site_label
_atom_site_type_symbol
_atom_site_fract_x
_atom_site_fract_y
_atom_site_fract_z
_atom_site_U_iso_or_equiv
_atom_site_adp_type
_atom_site_occupancy
_atom_site_site_symmetry_order
_atom_site_calc_flag
_atom_site_refinement_flags_posn
_atom_site_refinement_flags_adp
_atom_site_refinement_flags_occupancy
_atom_site_disorder_assembly
_atom_site_disorder_group
C1 C 0.5257(3) 0.19299(10) 0.8842(2) 0.0585(6) Uani 1 1 d . . . . .
H1A H 0.4406 0.2076 0.8350 0.088 Uiso 1 1 calc GR . . . .
H1B H 0.5283 0.1858 0.9638 0.088 Uiso 1 1 calc GR . . . .
H1C H 0.5446 0.1543 0.8523 0.088 Uiso 1 1 calc GR . . . .
C2 C 0.62389(19) 0.24132(8) 0.88679(15) 0.0352(4) Uani 1 1 d . . . . .
H2A H 0.6017 0.2809 0.9152 0.042 Uiso 1 1 calc R . . . .
H2B H 0.7084 0.2282 0.9426 0.042 Uiso 1 1 calc R . . . .
C3 C 0.72702(17) 0.21352(8) 0.74625(15) 0.0326(4) Uani 1 1 d . . . . .
H3A H 0.6968 0.2056 0.6611 0.039 Uiso 1 1 calc R . . . .
H3B H 0.7346 0.1731 0.7861 0.039 Uiso 1 1 calc R . . . .
C4 C 0.85622(19) 0.24318(10) 0.78445(19) 0.0470(5) Uani 1 1 d . . . . .
H4A H 0.8499 0.2829 0.7443 0.071 Uiso 1 1 calc GR . . . .
H4B H 0.9151 0.2160 0.7649 0.071 Uiso 1 1 calc GR . . . .
H4C H 0.8880 0.2500 0.8691 0.071 Uiso 1 1 calc GR . . . .
C5 C 0.56172(15) 0.29443(7) 0.69664(13) 0.0249(3) Uani 1 1 d . . . . .
C6 C 0.58518(16) 0.30979(8) 0.59298(14) 0.0295(3) Uani 1 1 d . . . . .
H6 H 0.6493 0.2884 0.5750 0.035 Uiso 1 1 calc R . . . .
C7 C 0.51605(16) 0.35491(8) 0.52012(14) 0.0293(3) Uani 1 1 d . . . . .
H7 H 0.5358 0.3652 0.4535 0.035 Uiso 1 1 calc R . . . .
C8 C 0.41597(15) 0.38731(7) 0.53905(13) 0.0247(3) Uani 1 1 d . . . . .
C9 C 0.39102(15) 0.37039(7) 0.64084(13) 0.0240(3) Uani 1 1 d . . . . .
C10 C 0.46240(15) 0.32617(7) 0.71718(13) 0.0256(3) Uani 1 1 d . . . . .
H10 H 0.4445 0.3168 0.7852 0.031 Uiso 1 1 calc R . . . .
C11 C 0.34276(15) 0.43402(7) 0.46399(13) 0.0259(3) Uani 1 1 d . . . . .
H11 H 0.2709 0.4491 0.4787 0.031 Uiso 1 1 calc R . . . .
C12 C 0.36657(15) 0.45961(7) 0.37116(13) 0.0260(3) Uani 1 1 d . . . . .
H12 H 0.4413 0.4465 0.3591 0.031 Uiso 1 1 calc R . . . .
C13 C 0.28935(14) 0.50337(7) 0.29342(13) 0.0230(3) Uani 1 1 d . . . . .
C14 C 0.15753(15) 0.52682(7) 0.28251(14) 0.0272(3) Uani 1 1 d . . . . .
C15 C 0.1600(2) 0.56442(9) 0.38981(17) 0.0411(4) Uani 1 1 d . . . . .
H15A H 0.2239 0.5973 0.4054 0.062 Uiso 1 1 calc GR . . . .
H15B H 0.1820 0.5371 0.4580 0.062 Uiso 1 1 calc GR . . . .
H15C H 0.0759 0.5827 0.3743 0.062 Uiso 1 1 calc GR . . . .
C16 C 0.06173(18) 0.47333(10) 0.2578(2) 0.0468(5) Uani 1 1 d . . . . .
H16A H -0.0245 0.4900 0.2384 0.070 Uiso 1 1 calc GR . . . .
H16B H 0.0832 0.4470 0.3274 0.070 Uiso 1 1 calc GR . . . .
H16C H 0.0653 0.4488 0.1921 0.070 Uiso 1 1 calc GR . . . .
C17 C 0.12508(16) 0.56838(7) 0.17681(14) 0.0299(3) Uani 1 1 d . . . . .
C18 C 0.01696(18) 0.60293(9) 0.11984(18) 0.0423(4) Uani 1 1 d . . . . .
H18 H -0.0532 0.6028 0.1452 0.051 Uiso 1 1 calc R . . . .
C19 C 0.0144(2) 0.63775(10) 0.02444(19) 0.0514(6) Uani 1 1 d . . . . .
H19 H -0.0593 0.6616 -0.0163 0.062 Uiso 1 1 calc R . . . .
C20 C 0.1161(2) 0.63884(9) -0.01332(17) 0.0462(5) Uani 1 1 d . . . . .
H20 H 0.1110 0.6635 -0.0788 0.055 Uiso 1 1 calc R . . . .
C21 C 0.22552(19) 0.60433(8) 0.04320(14) 0.0347(4) Uani 1 1 d . . . . .
H21 H 0.2964 0.6048 0.0187 0.042 Uiso 1 1 calc R . . . .
C22 C 0.22506(15) 0.56905(7) 0.13766(13) 0.0263(3) Uani 1 1 d . . . . .
C23 C 0.43574(15) 0.51662(7) 0.18261(14) 0.0260(3) Uani 1 1 d . . . . .
H23A H 0.5015 0.4979 0.2522 0.031 Uiso 1 1 calc R . . . .
H23B H 0.4701 0.5561 0.1656 0.031 Uiso 1 1 calc R . . . .
C24 C 0.40901(17) 0.47322(7) 0.07889(14) 0.0290(3) Uani 1 1 d . . . . .
H24A H 0.3492 0.4940 0.0083 0.035 Uiso 1 1 calc R . . . .
H24B H 0.4897 0.4662 0.0660 0.035 Uiso 1 1 calc R . . . .
C25 C 0.35327(16) 0.41090(7) 0.09134(13) 0.0264(3) Uani 1 1 d . . . . .
H25A H 0.2650 0.4165 0.0887 0.032 Uiso 1 1 calc R . . . .
H25B H 0.4045 0.3924 0.1678 0.032 Uiso 1 1 calc R . . . .
C26 C 0.1441(3) 0.25081(15) -0.2880(2) 0.0715(8) Uani 1 1 d . . . . .
H26A H 0.0929 0.2232 -0.3509 0.107 Uiso 1 1 calc GR . . . .
H26B H 0.2206 0.2636 -0.3022 0.107 Uiso 1 1 calc GR . . . .
H26C H 0.0937 0.2874 -0.2859 0.107 Uiso 1 1 calc GR . . . .
C27 C 0.2409(3) 0.06949(13) -0.2219(2) 0.0613(6) Uani 1 1 d . . . . .
H27A H 0.2277 0.0849 -0.3004 0.092 Uiso 1 1 calc GR . . . .
H27B H 0.2338 0.0243 -0.2239 0.092 Uiso 1 1 calc GR . . . .
H27C H 0.3259 0.0816 -0.1680 0.092 Uiso 1 1 calc GR . . . .
N1 N 0.32159(12) 0.52935(6) 0.20886(11) 0.0227(3) Uani 1 1 d . . . . .
N2 N 0.63219(14) 0.25129(6) 0.77153(12) 0.0301(3) Uani 1 1 d . . . . .
O1 O 0.27643(12) 0.39111(7) -0.13207(10) 0.0379(3) Uani 1 1 d . . . . .
O2 O 0.48420(13) 0.35368(7) -0.01110(11) 0.0427(3) Uani 1 1 d . . . . .
O3 O 0.29415(17) 0.30363(6) -0.00425(12) 0.0505(4) Uani 1 1 d . . . . .
O4 O 0.29517(13) 0.40069(6) 0.65956(11) 0.0365(3) Uani 1 1 d . . . . .
H4 H 0.2949 0.3913 0.7258 0.055 Uiso 1 1 calc GR . . . .
O5 O 0.18036(19) 0.21919(8) -0.17912(17) 0.0671(5) Uani 1 1 d . . . . .
H5 H 0.2218 0.2433 -0.1249 0.101 Uiso 1 1 calc GR . . . .
O6 O 0.14789(15) 0.09481(8) -0.18360(15) 0.0538(4) Uani 1 1 d . . . . .
H6A H 0.1575 0.1333 -0.1769 0.081 Uiso 1 1 calc GR . . . .
S1 S 0.35262(4) 0.36044(2) -0.02290(3) 0.02971(11) Uani 1 1 d . . . . .

loop_
_atom_site_aniso_label
_atom_site_aniso_U_11
_atom_site_aniso_U_22
_atom_site_aniso_U_33
_atom_site_aniso_U_23
_atom_site_aniso_U_13
_atom_site_aniso_U_12
C1 0.0885(18) 0.0353(10) 0.0660(15) 0.0078(10) 0.0453(14) -0.0025(11)
C2 0.0492(10) 0.0314(8) 0.0259(8) 0.0051(6) 0.0147(8) 0.0098(7)
C3 0.0385(9) 0.0290(8) 0.0282(8) -0.0036(6) 0.0096(7) 0.0085(7)
C4 0.0373(10) 0.0522(12) 0.0448(11) -0.0081(9) 0.0069(9) 0.0057(9)
C5 0.0308(8) 0.0220(7) 0.0216(7) -0.0023(5) 0.0090(6) -0.0007(6)
C6 0.0335(8) 0.0334(8) 0.0253(7) -0.0005(6) 0.0152(6) 0.0043(7)
C7 0.0346(8) 0.0349(8) 0.0219(7) 0.0014(6) 0.0145(6) 0.0008(7)
C8 0.0292(7) 0.0259(7) 0.0199(7) 0.0005(5) 0.0099(6) -0.0018(6)
C9 0.0290(7) 0.0233(7) 0.0220(7) -0.0017(5) 0.0120(6) -0.0011(6)
C10 0.0338(8) 0.0246(7) 0.0214(7) 0.0009(5) 0.0139(6) 0.0002(6)
C11 0.0301(8) 0.0269(7) 0.0213(7) -0.0007(6) 0.0101(6) -0.0013(6)
C12 0.0298(8) 0.0269(7) 0.0225(7) 0.0015(6) 0.0111(6) 0.0004(6)
C13 0.0261(7) 0.0227(7) 0.0203(6) -0.0034(5) 0.0087(6) -0.0039(6)
C14 0.0243(7) 0.0275(7) 0.0300(8) -0.0032(6) 0.0104(6) -0.0023(6)
C15 0.0470(10) 0.0439(10) 0.0376(10) -0.0047(8) 0.0215(8) 0.0091(8)
C16 0.0325(9) 0.0416(10) 0.0627(13) 0.0010(9) 0.0130(9) -0.0132(8)
C17 0.0277(8) 0.0272(8) 0.0286(8) -0.0049(6) 0.0031(6) -0.0019(6)
C18 0.0297(9) 0.0394(10) 0.0465(11) -0.0042(8) 0.0005(8) 0.0052(7)
C19 0.0440(11) 0.0420(11) 0.0454(12) 0.0024(9) -0.0105(9) 0.0116(9)
C20 0.0619(13) 0.0323(9) 0.0287(9) 0.0046(7) -0.0023(9) 0.0034(9)
C21 0.0477(10) 0.0272(8) 0.0236(8) 0.0016(6) 0.0063(7) -0.0025(7)
C22 0.0301(8) 0.0204(7) 0.0225(7) -0.0015(5) 0.0027(6) -0.0016(6)
C23 0.0278(7) 0.0256(7) 0.0275(7) 0.0021(6) 0.0136(6) -0.0035(6)
C24 0.0387(9) 0.0276(7) 0.0279(8) 0.0021(6) 0.0206(7) -0.0031(6)
C25 0.0363(8) 0.0268(7) 0.0220(7) -0.0019(6) 0.0178(6) -0.0030(6)
C26 0.0700(17) 0.088(2) 0.0580(15) -0.0239(14) 0.0244(13) -0.0383(15)
C27 0.0616(14) 0.0646(15) 0.0695(16) -0.0121(12) 0.0379(13) -0.0136(12)
N1 0.0264(6) 0.0211(6) 0.0200(6) 0.0002(4) 0.0079(5) -0.0005(5)
N2 0.0385(8) 0.0276(7) 0.0248(6) 0.0012(5) 0.0123(6) 0.0077(6)
O1 0.0398(7) 0.0533(8) 0.0231(6) 0.0010(5) 0.0147(5) 0.0066(6)
O2 0.0432(7) 0.0549(8) 0.0338(7) -0.0030(6) 0.0187(6) 0.0167(6)
O3 0.0856(11) 0.0350(7) 0.0395(7) -0.0116(6) 0.0330(8) -0.0172(7)
O4 0.0444(7) 0.0412(7) 0.0310(6) 0.0092(5) 0.0222(6) 0.0125(6)
O5 0.0738(12) 0.0541(10) 0.0694(12) -0.0229(9) 0.0214(10) -0.0206(9)
O6 0.0523(9) 0.0608(10) 0.0546(9) -0.0066(8) 0.0272(7) -0.0150(8)
S1 0.0404(2) 0.0315(2) 0.02168(19) -0.00288(15) 0.01655(16) 0.00165(16)

loop_
_atom_type_symbol
_atom_type_description
_atom_type_scat_dispersion_real
_atom_type_scat_dispersion_imag
_atom_type_scat_source
C C 0.0033 0.0016 'International Tables Vol C Tables 4.2.6.8 and 6.1.1.4'
H H 0.0000 0.0000 'International Tables Vol C Tables 4.2.6.8 and 6.1.1.4'
N N 0.0061 0.0033 'International Tables Vol C Tables 4.2.6.8 and 6.1.1.4'
O O 0.0106 0.0060 'International Tables Vol C Tables 4.2.6.8 and 6.1.1.4'
S S 0.1246 0.1234 'International Tables Vol C Tables 4.2.6.8 and 6.1.1.4'

loop_
_geom_angle_atom_site_label_1
_geom_angle_atom_site_label_2
_geom_angle_atom_site_label_3
_geom_angle
_geom_angle_site_symmetry_1
_geom_angle_site_symmetry_3
H1A C1 H1B 109.5 . .
H1A C1 H1C 109.5 . .
H1B C1 H1C 109.5 . .
C2 C1 H1A 109.5 . .
C2 C1 H1B 109.5 . .
C2 C1 H1C 109.5 . .
C1 C2 H2A 109.1 . .
C1 C2 H2B 109.1 . .
H2A C2 H2B 107.8 . .
N2 C2 C1 112.63(16) . .
N2 C2 H2A 109.1 . .
N2 C2 H2B 109.1 . .
H3A C3 H3B 107.7 . .
C4 C3 H3A 108.9 . .
C4 C3 H3B 108.9 . .
N2 C3 H3A 108.9 . .
N2 C3 H3B 108.9 . .
N2 C3 C4 113.22(15) . .
C3 C4 H4A 109.5 . .
C3 C4 H4B 109.5 . .
C3 C4 H4C 109.5 . .
H4A C4 H4B 109.5 . .
H4A C4 H4C 109.5 . .
H4B C4 H4C 109.5 . .
C10 C5 C6 117.53(14) . .
N2 C5 C6 120.96(14) . .
N2 C5 C10 121.51(14) . .
C5 C6 H6 119.8 . .
C7 C6 C5 120.31(15) . .
C7 C6 H6 119.8 . .
C6 C7 H7 118.5 . .
C6 C7 C8 123.05(14) . .
C8 C7 H7 118.5 . .
C7 C8 C9 116.14(14) . .
C11 C8 C7 123.80(14) . .
C11 C8 C9 120.06(14) . .
C10 C9 C8 121.55(14) . .
O4 C9 C8 116.75(13) . .
O4 C9 C10 121.69(13) . .
C5 C10 H10 119.3 . .
C9 C10 C5 121.37(14) . .
C9 C10 H10 119.3 . .
C8 C11 H11 117.2 . .
C12 C11 C8 125.68(15) . .
C12 C11 H11 117.2 . .
C11 C12 H12 117.4 . .
C11 C12 C13 125.15(15) . .
C13 C12 H12 117.4 . .
C12 C13 C14 128.78(14) . .
N1 C13 C12 122.34(14) . .
N1 C13 C14 108.79(13) . .
C13 C14 C15 112.75(13) . .
C13 C14 C16 110.97(14) . .
C16 C14 C15 111.02(15) . .
C17 C14 C13 101.26(12) . .
C17 C14 C15 110.16(14) . .
C17 C14 C16 110.29(14) . .
C14 C15 H15A 109.5 . .
C14 C15 H15B 109.5 . .
C14 C15 H15C 109.5 . .
H15A C15 H15B 109.5 . .
H15A C15 H15C 109.5 . .
H15B C15 H15C 109.5 . .
C14 C16 H16A 109.5 . .
C14 C16 H16B 109.5 . .
C14 C16 H16C 109.5 . .
H16A C16 H16B 109.5 . .
H16A C16 H16C 109.5 . .
H16B C16 H16C 109.5 . .
C18 C17 C14 130.48(17) . .
C22 C17 C14 109.55(14) . .
C22 C17 C18 119.97(17) . .
C17 C18 H18 121.2 . .
C17 C18 C19 117.7(2) . .
C19 C18 H18 121.2 . .
C18 C19 H19 119.0 . .
C20 C19 C18 121.94(18) . .
C20 C19 H19 119.0 . .
C19 C20 H20 119.5 . .
C19 C20 C21 120.98(19) . .
C21 C20 H20 119.5 . .
C20 C21 H21 122.0 . .
C22 C21 C20 116.00(19) . .
C22 C21 H21 122.0 . .
C17 C22 C21 123.38(16) . .
C17 C22 N1 108.70(14) . .
C21 C22 N1 127.92(16) . .
H23A C23 H23B 107.9 . .
C24 C23 H23A 109.1 . .
C24 C23 H23B 109.1 . .
N1 C23 H23A 109.1 . .
N1 C23 H23B 109.1 . .
N1 C23 C24 112.34(13) . .
C23 C24 H24A 108.5 . .
C23 C24 H24B 108.5 . .
H24A C24 H24B 107.5 . .
C25 C24 C23 115.21(12) . .
C25 C24 H24A 108.5 . .
C25 C24 H24B 108.5 . .
C24 C25 H25A 109.6 . .
C24 C25 H25B 109.6 . .
C24 C25 S1 110.40(10) . .
H25A C25 H25B 108.1 . .
S1 C25 H25A 109.6 . .
S1 C25 H25B 109.6 . .
H26A C26 H26B 109.5 . .
H26A C26 H26C 109.5 . .
H26B C26 H26C 109.5 . .
O5 C26 H26A 109.5 . .
O5 C26 H26B 109.5 . .
O5 C26 H26C 109.5 . .
H27A C27 H27B 109.5 . .
H27A C27 H27C 109.5 . .
H27B C27 H27C 109.5 . .
O6 C27 H27A 109.5 . .
O6 C27 H27B 109.5 . .
O6 C27 H27C 109.5 . .
C13 N1 C22 111.68(13) . .
C13 N1 C23 126.90(13) . .
C22 N1 C23 121.25(13) . .
C3 N2 C2 115.50(13) . .
C5 N2 C2 122.09(14) . .
C5 N2 C3 122.34(14) . .
C9 O4 H4 109.5 . .
C26 O5 H5 109.5 . .
C27 O6 H6A 109.5 . .
O1 S1 C25 106.14(8) . .
O2 S1 C25 105.98(8) . .
O2 S1 O1 112.06(8) . .
O2 S1 O3 114.03(10) . .
O3 S1 C25 105.47(7) . .
O3 S1 O1 112.40(9) . .

loop_
_geom_bond_atom_site_label_1
_geom_bond_atom_site_label_2
_geom_bond_distance
_geom_bond_site_symmetry_2
C1 H1A 0.9800 .
C1 H1B 0.9800 .
C1 H1C 0.9800 .
C1 C2 1.514(3) .
C2 H2A 0.9900 .
C2 H2B 0.9900 .
C2 N2 1.469(2) .
C3 H3A 0.9900 .
C3 H3B 0.9900 .
C3 C4 1.500(3) .
C3 N2 1.465(2) .
C4 H4A 0.9800 .
C4 H4B 0.9800 .
C4 H4C 0.9800 .
C5 C6 1.431(2) .
C5 C10 1.412(2) .
C5 N2 1.347(2) .
C6 H6 0.9500 .
C6 C7 1.360(2) .
C7 H7 0.9500 .
C7 C8 1.417(2) .
C8 C9 1.426(2) .
C8 C11 1.413(2) .
C9 C10 1.375(2) .
C9 O4 1.3526(19) .
C10 H10 0.9500 .
C11 H11 0.9500 .
C11 C12 1.379(2) .
C12 H12 0.9500 .
C12 C13 1.399(2) .
C13 C14 1.528(2) .
C13 N1 1.3427(19) .
C14 C15 1.541(2) .
C14 C16 1.535(2) .
C14 C17 1.511(2) .
C15 H15A 0.9800 .
C15 H15B 0.9800 .
C15 H15C 0.9800 .
C16 H16A 0.9800 .
C16 H16B 0.9800 .
C16 H16C 0.9800 .
C17 C18 1.382(2) .
C17 C22 1.377(2) .
C18 H18 0.9500 .
C18 C19 1.385(3) .
C19 H19 0.9500 .
C19 C20 1.384(3) .
C20 H20 0.9500 .
C20 C21 1.391(3) .
C21 H21 0.9500 .
C21 C22 1.391(2) .
C22 N1 1.4108(19) .
C23 H23A 0.9900 .
C23 H23B 0.9900 .
C23 C24 1.522(2) .
C23 N1 1.4616(19) .
C24 H24A 0.9900 .
C24 H24B 0.9900 .
C24 C25 1.518(2) .
C25 H25A 0.9900 .
C25 H25B 0.9900 .
C25 S1 1.7760(15) .
C26 H26A 0.9800 .
C26 H26B 0.9800 .
C26 H26C 0.9800 .
C26 O5 1.423(3) .
C27 H27A 0.9800 .
C27 H27B 0.9800 .
C27 H27C 0.9800 .
C27 O6 1.406(3) .
O1 S1 1.4612(13) .
O2 S1 1.4431(14) .
O3 S1 1.4513(14) .
O4 H4 0.8400 .
O5 H5 0.8400 .
O6 H6A 0.8400 .

loop_
_geom_hbond_atom_site_label_D
_geom_hbond_atom_site_label_H
_geom_hbond_atom_site_label_A
_geom_hbond_distance_DH
_geom_hbond_distance_HA
_geom_hbond_distance_DA
_geom_hbond_angle_DHA
_geom_hbond_site_symmetry_A
C2 H2A O2 0.99 2.43 3.376(2) 158.8 1_556
C3 H3A O3 0.99 2.65 3.447(2) 138.2 4_666
C10 H10 O2 0.95 2.51 3.311(2) 142.4 1_556
C23 H23A O6 0.99 2.53 3.370(2) 142.1 4_666
C26 H26A O2 0.98 2.53 3.501(3) 173.6 4_565
O4 H4 O1 0.84 1.83 2.6526(17) 164.9 1_556
O4 H4 S1 0.84 2.99 3.8150(13) 168.1 1_556
O5 H5 O3 0.84 1.92 2.754(2) 172.0 .
O5 H5 S1 0.84 2.97 3.7501(17) 155.5 .
O6 H6A O5 0.84 1.88 2.713(2) 173.4 .

loop_
_geom_torsion_atom_site_label_1
_geom_torsion_atom_site_label_2
_geom_torsion_atom_site_label_3
_geom_torsion_atom_site_label_4
_geom_torsion
_geom_torsion_site_symmetry_1
_geom_torsion_site_symmetry_2
_geom_torsion_site_symmetry_3
_geom_torsion_site_symmetry_4
C1 C2 N2 C3 -92.0(2) . . . .
C1 C2 N2 C5 91.2(2) . . . .
C4 C3 N2 C2 -89.14(19) . . . .
C4 C3 N2 C5 87.7(2) . . . .
C5 C6 C7 C8 -2.3(3) . . . .
C6 C5 C10 C9 -0.3(2) . . . .
C6 C5 N2 C2 170.37(16) . . . .
C6 C5 N2 C3 -6.3(2) . . . .
C6 C7 C8 C9 0.4(2) . . . .
C6 C7 C8 C11 -179.63(16) . . . .
C7 C8 C9 C10 1.5(2) . . . .
C7 C8 C9 O4 -179.58(14) . . . .
C7 C8 C11 C12 -8.0(3) . . . .
C8 C9 C10 C5 -1.6(2) . . . .
C8 C11 C12 C13 176.20(15) . . . .
C9 C8 C11 C12 171.94(15) . . . .
C10 C5 C6 C7 2.1(2) . . . .
C10 C5 N2 C2 -9.6(2) . . . .
C10 C5 N2 C3 173.78(15) . . . .
C11 C8 C9 C10 -178.45(15) . . . .
C11 C8 C9 O4 0.5(2) . . . .
C11 C12 C13 C14 -8.1(3) . . . .
C11 C12 C13 N1 175.89(15) . . . .
C12 C13 C14 C15 66.9(2) . . . .
C12 C13 C14 C16 -58.3(2) . . . .
C12 C13 C14 C17 -175.40(15) . . . .
C12 C13 N1 C22 176.41(13) . . . .
C12 C13 N1 C23 1.1(2) . . . .
C13 C14 C17 C18 178.75(17) . . . .
C13 C14 C17 C22 -1.46(16) . . . .
C14 C13 N1 C22 -0.33(16) . . . .
C14 C13 N1 C23 -175.63(13) . . . .
C14 C17 C18 C19 179.30(17) . . . .
C14 C17 C22 C21 -178.33(14) . . . .
C14 C17 C22 N1 1.36(17) . . . .
C15 C14 C17 C18 -61.7(2) . . . .
C15 C14 C17 C22 118.09(15) . . . .
C16 C14 C17 C18 61.2(2) . . . .
C16 C14 C17 C22 -119.02(16) . . . .
C17 C18 C19 C20 -0.5(3) . . . .
C17 C22 N1 C13 -0.65(17) . . . .
C17 C22 N1 C23 174.95(13) . . . .
C18 C17 C22 C21 1.5(2) . . . .
C18 C17 C22 N1 -178.83(15) . . . .
C18 C19 C20 C21 0.4(3) . . . .
C19 C20 C21 C22 0.5(3) . . . .
C20 C21 C22 C17 -1.5(2) . . . .
C20 C21 C22 N1 178.91(15) . . . .
C21 C22 N1 C13 179.02(15) . . . .
C21 C22 N1 C23 -5.4(2) . . . .
C22 C17 C18 C19 -0.5(3) . . . .
C23 C24 C25 S1 -169.95(12) . . . .
C24 C23 N1 C13 100.51(17) . . . .
C24 C23 N1 C22 -74.38(17) . . . .
C24 C25 S1 O1 -58.78(14) . . . .
C24 C25 S1 O2 60.53(14) . . . .
C24 C25 S1 O3 -178.23(13) . . . .
N1 C13 C14 C15 -116.61(15) . . . .
N1 C13 C14 C16 118.13(16) . . . .
N1 C13 C14 C17 1.07(15) . . . .
N1 C23 C24 C25 -57.76(19) . . . .
N2 C5 C6 C7 -177.81(16) . . . .
N2 C5 C10 C9 179.69(15) . . . .
O4 C9 C10 C5 179.56(15) . . . .
